data_7702435
loop_
_publ_author_name
'Brooker, Sally'
'Caygill, Graham B.'
'Croucher, Paul D.'
'Davidson, Tony C.'
'Clive, Derrick L. J.'
'Magnuson, Stephen R.'
'Cramer, Stephen P.'
'Ralston, Corie Y.'

_publ_section_title
;
 Conversion of some substituted phenols to the corresponding masked
 thiophenols, synthesis of a dinickel(II) dithiolate macrocyclic complex
 and isolation of some metal- and ligand-based oxidation products
;
_journal_issue 18
_journal_name_full 'Journal of the Chemical Society, Dalton Transactions'
_journal_page_first 3113
_journal_paper_doi 10.1039/b004214p
_journal_year 2000
_chemical_formula_sum 'C26 H30 I6 N4 S2'
_chemical_formula_weight 1224.06
_space_group_IT_number 2
_space_group_name_Hall '-P 1'
_space_group_name_H-M_alt 'P -1'
_symmetry_cell_setting triclinic
_symmetry_space_group_name_H-M 'P -1'
_atom_sites_solution_hydrogens geom
_atom_sites_solution_primary direct
_atom_sites_solution_secondary difmap
_audit_creation_method SHELXL-97
_cell_angle_alpha 70.605(3)
_cell_angle_beta 85.336(3)
_cell_angle_gamma 68.074(3)
_cell_formula_units_Z 1
_cell_length_a 8.9104(19)
_cell_length_b 9.1521(19)
_cell_length_c 12.172(3)
_cell_measurement_temperature 168(2)
_cell_volume 867.5(3)
_computing_structure_refinement 'SHELXL-97 (Sheldrick, 1997)'
_computing_structure_solution 'SHELXS-97 (Sheldrick, 1990)'
_diffrn_ambient_temperature 168(2)
_diffrn_measured_fraction_theta_full 0.986
_diffrn_measured_fraction_theta_max 0.986
_diffrn_measurement_device_type 'Bruker SMART area detector '
_diffrn_radiation_monochromator graphite
_diffrn_radiation_source 'fine-focus sealed tube'
_diffrn_radiation_type MoK\a
_diffrn_radiation_wavelength 0.71073
_diffrn_reflns_av_R_equivalents 0.0247
_diffrn_reflns_av_sigmaI/netI 0.0255
_diffrn_reflns_limit_h_max 10
_diffrn_reflns_limit_h_min -11
_diffrn_reflns_limit_k_max 11
_diffrn_reflns_limit_k_min -11
_diffrn_reflns_limit_l_max 15
_diffrn_reflns_limit_l_min -15
_diffrn_reflns_number 11120
_diffrn_reflns_theta_full 26.42
_diffrn_reflns_theta_max 26.42
_diffrn_reflns_theta_min 2.47
_exptl_absorpt_coefficient_mu 5.514
_exptl_absorpt_correction_T_max 1.00
_exptl_absorpt_correction_T_min 0.62
_exptl_absorpt_correction_type SADABS(Semi-empirical)
_exptl_crystal_colour red
_exptl_crystal_density_diffrn 2.343
_exptl_crystal_density_method 'not measured'
_exptl_crystal_description block
_exptl_crystal_F_000 564
_exptl_crystal_size_max 0.80
_exptl_crystal_size_mid 0.40
_exptl_crystal_size_min 0.34
_refine_diff_density_max 0.473
_refine_diff_density_min -1.858
_refine_diff_density_rms 0.183
_refine_ls_extinction_method none
_refine_ls_goodness_of_fit_ref 1.093
_refine_ls_hydrogen_treatment mixed
_refine_ls_matrix_type full
_refine_ls_number_parameters 173
_refine_ls_number_reflns 3511
_refine_ls_number_restraints 0
_refine_ls_restrained_S_all 1.093
_refine_ls_R_factor_all 0.0346
_refine_ls_R_factor_gt 0.0284
_refine_ls_shift/su_max 0.002
_refine_ls_shift/su_mean 0.000
_refine_ls_structure_factor_coef Fsqd
_refine_ls_weighting_details 'calc w=1/[\s^2^(Fo^2^)+(0.0385P)^2^+0.5342P] where P=(Fo^2^+2Fc^2^)/3'
_refine_ls_weighting_scheme calc
_refine_ls_wR_factor_gt 0.0692
_refine_ls_wR_factor_ref 0.0715
_reflns_number_gt 3008
_reflns_number_total 3511
_reflns_threshold_expression >2sigma(I)
_cod_data_source_file b004214p.txt
_cod_data_source_block nis6i
_cod_depositor_comments
;
The following automatic conversions were performed:

data item '_symmetry_cell_setting' value 'Triclinic' was changed to
'triclinic' in accordance with the
/home/saulius/struct/COD-crude-data/automatic-downloads/DataCite-retrospective/RSC/depositions/lib/dictionaries/cif_core.dic
dictionary named 'cif_core.dic' version 2.4.2 last updated on
2011-04-26.

Automatic conversion script
Id: cif_fix_values 6909 2019-04-08 15:41:33Z antanas 
;
_cod_original_cell_volume 867.6(3)
_cod_original_sg_symbol_H-M P-1
_cod_database_code 7702435

loop_
_symmetry_equiv_pos_as_xyz
'x, y, z'
'-x, -y, -z'

loop_
_atom_site_label
_atom_site_type_symbol
_atom_site_fract_x
_atom_site_fract_y
_atom_site_fract_z
_atom_site_U_iso_or_equiv
_atom_site_adp_type
_atom_site_occupancy
_atom_site_symmetry_multiplicity
_atom_site_calc_flag
_atom_site_refinement_flags
I1 I 0.29718(4) -0.56599(3) 1.18279(2) 0.03448(9) Uani 1 1 d .
I2 I 0.42581(3) -0.93034(3) 1.29881(2) 0.02651(8) Uani 1 1 d .
I3 I 0.53648(4) -1.28966(3) 1.41846(2) 0.03581(9) Uani 1 1 d .
S1 S 0.07847(11) -0.25910(11) 0.87863(8) 0.02277(19) Uani 1 1 d .
C1 C 0.0479(4) -0.0816(4) 0.7599(3) 0.0209(7) Uani 1 1 d .
C2 C -0.0703(4) 0.0758(5) 0.7490(3) 0.0230(7) Uani 1 1 d .
C3 C -0.0780(4) 0.2068(5) 0.6462(3) 0.0244(8) Uani 1 1 d .
H3 H -0.1573 0.3143 0.6374 0.029 Uiso 1 1 calc R
C4 C 0.0276(5) 0.1848(5) 0.5556(3) 0.0244(8) Uani 1 1 d .
C5 C 0.1441(5) 0.0272(5) 0.5688(3) 0.0254(8) Uani 1 1 d .
H5 H 0.2169 0.0100 0.5088 0.030 Uiso 1 1 calc R
C6 C 0.1539(5) -0.1065(5) 0.6710(3) 0.0230(7) Uani 1 1 d .
C7 C 0.0170(5) 0.3298(5) 0.4469(3) 0.0305(9) Uani 1 1 d .
H7A H 0.0987 0.3748 0.4535 0.037 Uiso 1 1 calc R
H7B H -0.0911 0.4169 0.4380 0.037 Uiso 1 1 calc R
H7C H 0.0365 0.2920 0.3788 0.037 Uiso 1 1 calc R
C8 C 0.2605(5) -0.2763(5) 0.7022(3) 0.0256(8) Uani 1 1 d .
H8 H 0.3426 -0.3192 0.6540 0.031 Uiso 1 1 calc R
N1 N 0.2331(4) -0.3675(4) 0.8050(3) 0.0222(6) Uani 1 1 d .
C9 C 0.3252(4) -0.5483(4) 0.8590(3) 0.0240(8) Uani 1 1 d .
H9A H 0.3808 -0.5672 0.9325 0.029 Uiso 1 1 calc R
H9B H 0.4093 -0.5870 0.8059 0.029 Uiso 1 1 calc R
C10 C 0.2176(4) -0.6510(4) 0.8853(3) 0.0246(8) Uani 1 1 d .
H10A H 0.1588 -0.6310 0.8129 0.030 Uiso 1 1 calc R
H10B H 0.1370 -0.6183 0.9421 0.030 Uiso 1 1 calc R
C11 C 0.3250(4) -0.8352(4) 0.9355(3) 0.0221(7) Uani 1 1 d .
H11A H 0.3797 -0.8531 1.0091 0.026 Uiso 1 1 calc R
H11B H 0.4101 -0.8629 0.8801 0.026 Uiso 1 1 calc R
C12 C 0.2346(5) -0.9554(5) 0.9601(3) 0.0249(8) Uani 1 1 d .
H12A H 0.1615 -0.9234 0.8920 0.030 Uiso 1 1 calc R
H12B H 0.3137 -1.0698 0.9715 0.030 Uiso 1 1 calc R
N2 N 0.1399(4) -0.9533(4) 1.0638(3) 0.0223(6) Uani 1 1 d .
C13 C 0.1705(4) -1.0871(4) 1.1513(3) 0.0221(7) Uani 1 1 d .
H13 H 0.2543 -1.1885 1.1511 0.027 Uiso 1 1 calc R

loop_
_atom_site_aniso_label
_atom_site_aniso_U_11
_atom_site_aniso_U_22
_atom_site_aniso_U_33
_atom_site_aniso_U_23
_atom_site_aniso_U_13
_atom_site_aniso_U_12
I1 0.04149(17) 0.02977(15) 0.03299(16) -0.00740(12) 0.00426(12) -0.01700(13)
I2 0.02836(15) 0.03125(15) 0.02425(14) -0.01264(11) 0.00529(10) -0.01338(11)
I3 0.03895(17) 0.02937(16) 0.03381(16) -0.01133(12) 0.00469(12) -0.00653(12)
S1 0.0241(5) 0.0196(4) 0.0230(4) -0.0052(3) 0.0054(4) -0.0088(4)
C1 0.0211(18) 0.0199(17) 0.0245(18) -0.0066(14) 0.0011(14) -0.0113(15)
C2 0.0209(18) 0.0214(18) 0.0294(19) -0.0075(15) 0.0014(14) -0.0114(15)
C3 0.0210(18) 0.0211(18) 0.032(2) -0.0091(15) 0.0020(15) -0.0080(15)
C4 0.027(2) 0.0217(18) 0.0244(18) -0.0047(15) -0.0012(15) -0.0104(16)
C5 0.029(2) 0.0231(19) 0.0250(19) -0.0081(15) 0.0088(15) -0.0125(16)
C6 0.0251(19) 0.0220(18) 0.0231(18) -0.0070(15) 0.0026(14) -0.0105(16)
C7 0.036(2) 0.0237(19) 0.027(2) -0.0031(16) 0.0019(17) -0.0108(17)
C8 0.026(2) 0.0251(19) 0.028(2) -0.0116(16) 0.0089(15) -0.0103(16)
N1 0.0221(16) 0.0177(15) 0.0248(15) -0.0075(12) 0.0052(12) -0.0054(13)
C9 0.0209(18) 0.0175(17) 0.0287(19) -0.0073(15) 0.0041(15) -0.0026(15)
C10 0.0197(18) 0.0214(18) 0.0288(19) -0.0074(15) 0.0028(15) -0.0042(15)
C11 0.0201(18) 0.0214(18) 0.0219(18) -0.0063(15) 0.0015(14) -0.0054(15)
C12 0.030(2) 0.0227(18) 0.0252(18) -0.0106(15) 0.0067(15) -0.0122(16)
N2 0.0224(16) 0.0217(15) 0.0276(16) -0.0121(13) 0.0068(13) -0.0110(13)
C13 0.0206(18) 0.0190(17) 0.0292(19) -0.0116(15) 0.0049(14) -0.0073(14)

loop_
_atom_type_symbol
_atom_type_description
_atom_type_scat_dispersion_real
_atom_type_scat_dispersion_imag
_atom_type_scat_source
C C 0.0033 0.0016 'International Tables Vol C Tables 4.2.6.8 and 6.1.1.4'
H H 0.0000 0.0000 'International Tables Vol C Tables 4.2.6.8 and 6.1.1.4'
N N 0.0061 0.0033 'International Tables Vol C Tables 4.2.6.8 and 6.1.1.4'
S S 0.1246 0.1234 'International Tables Vol C Tables 4.2.6.8 and 6.1.1.4'
I I -0.4742 1.8119 'International Tables Vol C Tables 4.2.6.8 and 6.1.1.4'

loop_
_geom_angle_atom_site_label_1
_geom_angle_atom_site_label_2
_geom_angle_atom_site_label_3
_geom_angle
_geom_angle_site_symmetry_3
_geom_angle_publ_flag
I3 I2 I1 177.004(11) . y
C1 S1 N1 88.18(16) . y
C6 C1 C2 121.0(3) . .
C6 C1 S1 113.8(3) . y
C2 C1 S1 125.3(3) . ?
C3 C2 C1 117.7(4) . ?
C3 C2 C13 126.5(3) 2_547 ?
C1 C2 C13 115.8(3) 2_547 ?
C2 C3 C4 122.4(4) . ?
C5 C4 C3 118.7(3) . ?
C5 C4 C7 120.5(4) . ?
C3 C4 C7 120.7(3) . ?
C4 C5 C6 120.0(4) . ?
C1 C6 C5 120.2(3) . ?
C1 C6 C8 110.2(3) . y
C5 C6 C8 129.6(4) . ?
N1 C8 C6 112.8(3) . y
C8 N1 C9 124.4(3) . ?
C8 N1 S1 115.1(3) . y
C9 N1 S1 120.6(2) . ?
N1 C9 C10 112.7(3) . ?
C9 C10 C11 108.4(3) . ?
C10 C11 C12 114.5(3) . ?
N2 C12 C11 111.3(3) . ?
C13 N2 C12 119.7(3) . y
N2 C13 C2 116.6(3) 2_547 ?

loop_
_geom_bond_atom_site_label_1
_geom_bond_atom_site_label_2
_geom_bond_distance
_geom_bond_site_symmetry_2
_geom_bond_publ_flag
I1 I2 2.9510(7) . y
I2 I3 2.9221(7) . y
S1 C1 1.725(4) . y
S1 N1 1.748(3) . y
C1 C6 1.397(5) . y
C1 C2 1.402(5) . ?
C2 C3 1.401(5) . ?
C2 C13 1.456(5) 2_547 ?
C3 C4 1.407(5) . ?
C4 C5 1.392(5) . ?
C4 C7 1.511(5) . ?
C5 C6 1.406(5) . ?
C6 C8 1.423(5) . y
C8 N1 1.315(5) . y
N1 C9 1.482(4) . ?
C9 C10 1.526(5) . ?
C10 C11 1.529(5) . ?
C11 C12 1.534(5) . ?
C12 N2 1.462(5) . ?
N2 C13 1.281(5) . y
C13 C2 1.456(5) 2_547 ?

loop_
_geom_torsion_atom_site_label_1
_geom_torsion_atom_site_label_2
_geom_torsion_atom_site_label_3
_geom_torsion_atom_site_label_4
_geom_torsion
_geom_torsion_site_symmetry_1
_geom_torsion_site_symmetry_4
N1 S1 C1 C6 -1.2(3) . .
N1 S1 C1 C2 178.8(3) . .
C6 C1 C2 C3 -0.1(5) . .
S1 C1 C2 C3 179.9(3) . .
C6 C1 C2 C13 -178.3(3) . 2_547
S1 C1 C2 C13 1.7(5) . 2_547
C1 C2 C3 C4 0.0(5) . .
C13 C2 C3 C4 178.1(3) 2_547 .
C2 C3 C4 C5 -0.2(5) . .
C2 C3 C4 C7 -179.1(3) . .
C3 C4 C5 C6 0.4(5) . .
C7 C4 C5 C6 179.3(3) . .
C2 C1 C6 C5 0.3(5) . .
S1 C1 C6 C5 -179.7(3) . .
C2 C1 C6 C8 -179.3(3) . .
S1 C1 C6 C8 0.6(4) . .
C4 C5 C6 C1 -0.5(5) . .
C4 C5 C6 C8 179.1(4) . .
C1 C6 C8 N1 0.5(5) . .
C5 C6 C8 N1 -179.1(4) . .
C6 C8 N1 C9 179.7(3) . .
C6 C8 N1 S1 -1.5(4) . .
C1 S1 N1 C8 1.5(3) . .
C1 S1 N1 C9 -179.6(3) . .
C8 N1 C9 C10 -120.8(4) . .
S1 N1 C9 C10 60.4(4) . .
N1 C9 C10 C11 177.5(3) . .
C9 C10 C11 C12 -176.8(3) . .
C10 C11 C12 N2 -74.3(4) . .
C11 C12 N2 C13 -119.2(4) . .
C12 N2 C13 C2 -179.5(3) . 2_547
